data_2235532
loop_
_publ_author_name
'Tiritiris, Ioannis'
'Kantlehner, Willi'

_publ_section_title
;
 2-Dimethylamino-1-(2-ethoxy-2-oxoethyl)-3-methyl-3,4,5,6-tetrahydropyrimidin-1-ium
 tetraphenylborate
;
_journal_coeditor_code KP2422
_journal_issue 7
_journal_name_full 'Acta Crystallographica Section E'
_journal_page_first o2002
_journal_paper_doi 10.1107/S1600536812023951
_journal_volume 68
_journal_year 2012
_chemical_formula_iupac 'C11 H22 N3 O2 +, C24 H20 B - '
_chemical_formula_moiety 'C11 H22 N3 O2 , C24 H20 B'
_chemical_formula_sum 'C35 H42 B N3 O2'
_chemical_formula_weight 547.53
_chemical_melting_point 458
_chemical_name_systematic
;
2-Dimethylamino-1-(2-ethoxy-2-oxoethyl)-3-methyl-3,4,5,6-
tetrahydropyrimidin-1-ium tetraphenylborate
;
_space_group_IT_number 14
_symmetry_cell_setting monoclinic
_symmetry_space_group_name_Hall '-P 2ybc'
_symmetry_space_group_name_H-M 'P 1 21/c 1'
_atom_sites_solution_hydrogens difmap
_atom_sites_solution_primary direct
_atom_sites_solution_secondary difmap
_audit_creation_method SHELXL97
_cell_angle_alpha 90.00
_cell_angle_beta 105.6150(10)
_cell_angle_gamma 90.00
_cell_formula_units_Z 4
_cell_length_a 14.3582(5)
_cell_length_b 10.3377(3)
_cell_length_c 20.6302(9)
_cell_measurement_reflns_used 7081
_cell_measurement_temperature 100(2)
_cell_measurement_theta_max 27.48
_cell_measurement_theta_min 0.41
_cell_volume 2949.14(19)
_computing_cell_refinement 'HKL Scalepack (Otwinowski & Minor, 1997)'
_computing_data_collection 'COLLECT (Hooft, 2004)'
_computing_data_reduction 'HKL Scalepack (Otwinowski & Minor, 1997)'
_computing_molecular_graphics 'DIAMOND (Brandenburg & Putz, 2005)'
_computing_publication_material 'SHELXL97 (Sheldrick, 2008)'
_computing_structure_refinement 'SHELXL97 (Sheldrick, 2008)'
_computing_structure_solution 'SHELXS97 (Sheldrick, 2008)'
_diffrn_ambient_temperature 100(2)
_diffrn_measured_fraction_theta_full 0.997
_diffrn_measured_fraction_theta_max 0.997
_diffrn_measurement_device_type 'Bruker--Nonius Kappa CCD'
_diffrn_measurement_method '\f scans, and \w scans'
_diffrn_radiation_monochromator graphite
_diffrn_radiation_source 'sealed tube'
_diffrn_radiation_type MoK\a
_diffrn_radiation_wavelength 0.71073
_diffrn_reflns_av_R_equivalents 0.0353
_diffrn_reflns_av_sigmaI/netI 0.0448
_diffrn_reflns_limit_h_max 18
_diffrn_reflns_limit_h_min -18
_diffrn_reflns_limit_k_max 13
_diffrn_reflns_limit_k_min -13
_diffrn_reflns_limit_l_max 26
_diffrn_reflns_limit_l_min -26
_diffrn_reflns_number 13034
_diffrn_reflns_theta_full 27.49
_diffrn_reflns_theta_max 27.49
_diffrn_reflns_theta_min 1.47
_diffrn_standards_interval_count 0
_diffrn_standards_interval_time 0
_diffrn_standards_number 0
_exptl_absorpt_coefficient_mu 0.076
_exptl_absorpt_correction_type none
_exptl_crystal_colour colourless
_exptl_crystal_density_diffrn 1.233
_exptl_crystal_density_method 'not measured'
_exptl_crystal_description polyhedral
_exptl_crystal_F_000 1176
_exptl_crystal_size_max 0.23
_exptl_crystal_size_mid 0.16
_exptl_crystal_size_min 0.13
_refine_diff_density_max 0.295
_refine_diff_density_min -0.212
_refine_ls_extinction_method none
_refine_ls_goodness_of_fit_ref 1.021
_refine_ls_hydrogen_treatment constr
_refine_ls_matrix_type full
_refine_ls_number_parameters 374
_refine_ls_number_reflns 6747
_refine_ls_number_restraints 0
_refine_ls_restrained_S_all 1.021
_refine_ls_R_factor_all 0.0649
_refine_ls_R_factor_gt 0.0403
_refine_ls_shift/su_max 0.000
_refine_ls_shift/su_mean 0.000
_refine_ls_structure_factor_coef Fsqd
_refine_ls_weighting_details 'calc w=1/[\s^2^(Fo^2^)+(0.0412P)^2^+0.9044P] where P=(Fo^2^+2Fc^2^)/3'
_refine_ls_weighting_scheme calc
_refine_ls_wR_factor_gt 0.0881
_refine_ls_wR_factor_ref 0.0970
_reflns_number_gt 5041
_reflns_number_total 6747
_reflns_threshold_expression I>2\s(I)
_cod_data_source_file kp2422.cif
_cod_data_source_block I
_cod_original_sg_symbol_H-M 'P 21/c'
_cod_database_code 2235532
_cod_database_fobs_code 2235532

loop_
_symmetry_equiv_pos_as_xyz
'x, y, z'
'-x, y+1/2, -z+1/2'
'-x, -y, -z'
'x, -y-1/2, z-1/2'

loop_
_atom_site_type_symbol
_atom_site_label
_atom_site_fract_x
_atom_site_fract_y
_atom_site_fract_z
_atom_site_U_iso_or_equiv
_atom_site_adp_type
_atom_site_calc_flag
_atom_site_refinement_flags
_atom_site_occupancy
_atom_site_symmetry_multiplicity
C C1 0.28958(8) 0.25769(11) 0.34347(6) 0.0115(3) Uani d . 1 1
N N1 0.27143(7) 0.17051(10) 0.38759(5) 0.0139(2) Uani d . 1 1
C C2 0.17367(9) 0.12719(13) 0.38452(7) 0.0175(3) Uani d . 1 1
H H2A 0.1273 0.1724 0.3480 0.026 Uiso calc R 1 1
H H2B 0.1593 0.1462 0.4273 0.026 Uiso calc R 1 1
H H2C 0.1687 0.0338 0.3762 0.026 Uiso calc R 1 1
C C3 0.34770(9) 0.12482(13) 0.44516(7) 0.0173(3) Uani d . 1 1
H H3A 0.4109 0.1504 0.4397 0.026 Uiso calc R 1 1
H H3B 0.3446 0.0303 0.4479 0.026 Uiso calc R 1 1
H H3C 0.3388 0.1631 0.4866 0.026 Uiso calc R 1 1
N N2 0.34721(7) 0.35845(10) 0.36596(5) 0.0130(2) Uani d . 1 1
C C4 0.35502(10) 0.41502(13) 0.43243(6) 0.0175(3) Uani d . 1 1
H H4A 0.3116 0.3692 0.4540 0.026 Uiso calc R 1 1
H H4B 0.3369 0.5066 0.4273 0.026 Uiso calc R 1 1
H H4C 0.4218 0.4071 0.4604 0.026 Uiso calc R 1 1
C C5 0.37840(9) 0.44036(12) 0.31723(6) 0.0151(3) Uani d . 1 1
H H5A 0.4279 0.3948 0.3005 0.018 Uiso calc R 1 1
H H5B 0.4068 0.5219 0.3390 0.018 Uiso calc R 1 1
C C6 0.29063(9) 0.46922(12) 0.25951(7) 0.0163(3) Uani d . 1 1
H H6A 0.2405 0.5133 0.2764 0.020 Uiso calc R 1 1
H H6B 0.3087 0.5266 0.2264 0.020 Uiso calc R 1 1
C C7 0.25227(10) 0.34237(13) 0.22685(6) 0.0177(3) Uani d . 1 1
H H7A 0.1860 0.3555 0.1975 0.021 Uiso calc R 1 1
H H7B 0.2935 0.3128 0.1983 0.021 Uiso calc R 1 1
N N3 0.25016(7) 0.24143(10) 0.27716(5) 0.0130(2) Uani d . 1 1
C C8 0.21616(9) 0.11507(12) 0.24902(6) 0.0146(3) Uani d . 1 1
H H8A 0.2400 0.0478 0.2837 0.017 Uiso calc R 1 1
H H8B 0.2435 0.0966 0.2108 0.017 Uiso calc R 1 1
C C9 0.10628(9) 0.10783(12) 0.22489(6) 0.0147(3) Uani d . 1 1
O O1 0.05354(6) 0.20070(9) 0.21392(5) 0.0202(2) Uani d . 1 1
O O2 0.07769(6) -0.01524(9) 0.21815(5) 0.0186(2) Uani d . 1 1
C C10 -0.02683(9) -0.03720(13) 0.19344(7) 0.0199(3) Uani d . 1 1
H H10A -0.0618 0.0332 0.2094 0.024 Uiso calc R 1 1
H H10B -0.0437 -0.1199 0.2117 0.024 Uiso calc R 1 1
C C11 -0.05773(10) -0.04170(14) 0.11791(7) 0.0229(3) Uani d . 1 1
H H11A -0.0420 0.0407 0.0999 0.034 Uiso calc R 1 1
H H11B -0.1276 -0.0566 0.1024 0.034 Uiso calc R 1 1
H H11C -0.0237 -0.1121 0.1021 0.034 Uiso calc R 1 1
B B1 0.72345(10) 0.26120(14) 0.43053(7) 0.0121(3) Uani d . 1 1
C C12 0.62846(8) 0.20787(11) 0.37300(6) 0.0118(2) Uani d . 1 1
C C13 0.57673(9) 0.09718(12) 0.38220(6) 0.0158(3) Uani d . 1 1
H H13A 0.5935 0.0560 0.4249 0.019 Uiso calc R 1 1
C C14 0.50187(9) 0.04537(13) 0.33128(7) 0.0181(3) Uani d . 1 1
H H14A 0.4681 -0.0289 0.3400 0.022 Uiso calc R 1 1
C C15 0.47629(9) 0.10144(13) 0.26797(7) 0.0162(3) Uani d . 1 1
H H15A 0.4251 0.0666 0.2331 0.019 Uiso calc R 1 1
C C16 0.52690(9) 0.20960(12) 0.25643(6) 0.0151(3) Uani d . 1 1
H H16A 0.5109 0.2487 0.2132 0.018 Uiso calc R 1 1
C C17 0.60097(9) 0.26084(12) 0.30805(6) 0.0131(3) Uani d . 1 1
H H17A 0.6344 0.3350 0.2989 0.016 Uiso calc R 1 1
C C18 0.73770(9) 0.41831(12) 0.42497(6) 0.0126(3) Uani d . 1 1
C C19 0.65918(9) 0.50381(12) 0.40846(6) 0.0142(3) Uani d . 1 1
H H19A 0.5956 0.4691 0.3960 0.017 Uiso calc R 1 1
C C20 0.67052(10) 0.63761(12) 0.40953(6) 0.0165(3) Uani d . 1 1
H H20A 0.6152 0.6920 0.3976 0.020 Uiso calc R 1 1
C C21 0.76223(10) 0.69196(12) 0.42790(6) 0.0175(3) Uani d . 1 1
H H21A 0.7703 0.7832 0.4288 0.021 Uiso calc R 1 1
C C22 0.84182(10) 0.61043(13) 0.44488(7) 0.0184(3) Uani d . 1 1
H H22A 0.9052 0.6459 0.4577 0.022 Uiso calc R 1 1
C C23 0.82928(9) 0.47688(12) 0.44329(6) 0.0158(3) Uani d . 1 1
H H23A 0.8850 0.4231 0.4551 0.019 Uiso calc R 1 1
C C24 0.71533(9) 0.24075(11) 0.50776(6) 0.0123(3) Uani d . 1 1
C C25 0.62668(9) 0.24171(12) 0.52421(7) 0.0152(3) Uani d . 1 1
H H25A 0.5687 0.2474 0.4888 0.018 Uiso calc R 1 1
C C26 0.62008(10) 0.23463(12) 0.59031(7) 0.0193(3) Uani d . 1 1
H H26A 0.5584 0.2343 0.5990 0.023 Uiso calc R 1 1
C C27 0.70307(11) 0.22805(13) 0.64337(7) 0.0215(3) Uani d . 1 1
H H27A 0.6989 0.2225 0.6885 0.026 Uiso calc R 1 1
C C28 0.79239(10) 0.22970(13) 0.62940(7) 0.0201(3) Uani d . 1 1
H H28A 0.8500 0.2269 0.6652 0.024 Uiso calc R 1 1
C C29 0.79771(10) 0.23546(12) 0.56298(6) 0.0158(3) Uani d . 1 1
H H29A 0.8597 0.2358 0.5547 0.019 Uiso calc R 1 1
C C30 0.81220(8) 0.17917(12) 0.41432(6) 0.0126(3) Uani d . 1 1
C C31 0.84580(9) 0.06116(12) 0.44527(7) 0.0161(3) Uani d . 1 1
H H31A 0.8215 0.0319 0.4812 0.019 Uiso calc R 1 1
C C32 0.91335(9) -0.01510(13) 0.42549(7) 0.0198(3) Uani d . 1 1
H H32A 0.9350 -0.0938 0.4484 0.024 Uiso calc R 1 1
C C33 0.94894(9) 0.02374(13) 0.37262(7) 0.0217(3) Uani d . 1 1
H H33A 0.9941 -0.0285 0.3583 0.026 Uiso calc R 1 1
C C34 0.91763(9) 0.14018(14) 0.34078(7) 0.0201(3) Uani d . 1 1
H H34A 0.9418 0.1683 0.3046 0.024 Uiso calc R 1 1
C C35 0.85121(9) 0.21571(13) 0.36156(6) 0.0158(3) Uani d . 1 1
H H35A 0.8313 0.2954 0.3392 0.019 Uiso calc R 1 1

loop_
_atom_site_aniso_label
_atom_site_aniso_U_11
_atom_site_aniso_U_22
_atom_site_aniso_U_33
_atom_site_aniso_U_12
_atom_site_aniso_U_13
_atom_site_aniso_U_23
C1 0.0109(6) 0.0104(6) 0.0133(6) 0.0025(5) 0.0037(5) 0.0003(5)
N1 0.0139(5) 0.0132(5) 0.0138(5) -0.0011(4) 0.0025(4) 0.0033(4)
C2 0.0178(6) 0.0163(6) 0.0195(7) -0.0016(5) 0.0071(5) 0.0022(5)
C3 0.0208(7) 0.0149(6) 0.0146(6) 0.0026(5) 0.0021(5) 0.0031(5)
N2 0.0155(5) 0.0122(5) 0.0115(5) -0.0021(4) 0.0040(4) -0.0007(4)
C4 0.0224(7) 0.0155(6) 0.0139(6) -0.0024(5) 0.0039(5) -0.0038(5)
C5 0.0168(6) 0.0133(6) 0.0164(6) -0.0025(5) 0.0066(5) 0.0002(5)
C6 0.0183(6) 0.0143(6) 0.0172(6) -0.0007(5) 0.0065(5) 0.0035(5)
C7 0.0229(7) 0.0176(7) 0.0116(6) -0.0019(5) 0.0030(5) 0.0027(5)
N3 0.0160(5) 0.0109(5) 0.0115(5) -0.0011(4) 0.0027(4) -0.0005(4)
C8 0.0163(6) 0.0119(6) 0.0150(6) -0.0011(5) 0.0034(5) -0.0032(5)
C9 0.0189(6) 0.0131(6) 0.0119(6) -0.0019(5) 0.0041(5) -0.0031(5)
O1 0.0177(5) 0.0153(5) 0.0266(5) 0.0016(4) 0.0041(4) -0.0034(4)
O2 0.0182(5) 0.0145(5) 0.0209(5) -0.0037(4) 0.0015(4) -0.0023(4)
C10 0.0180(7) 0.0197(7) 0.0228(7) -0.0063(5) 0.0070(5) -0.0031(6)
C11 0.0200(7) 0.0246(7) 0.0226(7) -0.0001(6) 0.0032(6) -0.0010(6)
B1 0.0146(7) 0.0124(7) 0.0094(7) -0.0008(5) 0.0033(5) 0.0003(5)
C12 0.0124(6) 0.0109(6) 0.0130(6) 0.0014(5) 0.0050(5) -0.0020(5)
C13 0.0202(7) 0.0147(6) 0.0126(6) -0.0012(5) 0.0044(5) 0.0008(5)
C14 0.0197(7) 0.0151(6) 0.0210(7) -0.0062(5) 0.0083(5) -0.0046(5)
C15 0.0127(6) 0.0186(7) 0.0165(6) 0.0001(5) 0.0026(5) -0.0074(5)
C16 0.0178(6) 0.0158(6) 0.0115(6) 0.0037(5) 0.0036(5) -0.0006(5)
C17 0.0151(6) 0.0107(6) 0.0145(6) 0.0005(5) 0.0055(5) -0.0011(5)
C18 0.0180(6) 0.0132(6) 0.0069(6) -0.0009(5) 0.0040(5) -0.0002(5)
C19 0.0165(6) 0.0156(6) 0.0103(6) -0.0015(5) 0.0033(5) -0.0014(5)
C20 0.0227(7) 0.0149(6) 0.0114(6) 0.0041(5) 0.0036(5) 0.0002(5)
C21 0.0308(7) 0.0115(6) 0.0107(6) -0.0032(5) 0.0066(5) -0.0003(5)
C22 0.0198(7) 0.0185(7) 0.0174(7) -0.0065(5) 0.0059(5) -0.0013(5)
C23 0.0172(6) 0.0145(6) 0.0154(6) -0.0004(5) 0.0038(5) -0.0001(5)
C24 0.0182(6) 0.0062(5) 0.0129(6) -0.0008(5) 0.0049(5) -0.0005(5)
C25 0.0192(6) 0.0103(6) 0.0172(6) -0.0018(5) 0.0068(5) -0.0009(5)
C26 0.0273(7) 0.0120(6) 0.0237(7) -0.0019(5) 0.0157(6) -0.0006(5)
C27 0.0407(8) 0.0136(6) 0.0133(6) 0.0003(6) 0.0127(6) 0.0000(5)
C28 0.0299(8) 0.0149(6) 0.0129(6) 0.0007(6) 0.0013(5) -0.0009(5)
C29 0.0187(6) 0.0133(6) 0.0152(6) -0.0012(5) 0.0044(5) -0.0004(5)
C30 0.0116(6) 0.0133(6) 0.0122(6) -0.0039(5) 0.0017(5) -0.0042(5)
C31 0.0164(6) 0.0149(6) 0.0167(7) -0.0018(5) 0.0038(5) -0.0013(5)
C32 0.0162(6) 0.0143(6) 0.0265(7) 0.0004(5) 0.0017(5) -0.0036(6)
C33 0.0123(6) 0.0207(7) 0.0325(8) -0.0017(5) 0.0066(6) -0.0124(6)
C34 0.0169(7) 0.0242(7) 0.0219(7) -0.0063(6) 0.0098(5) -0.0071(6)
C35 0.0159(6) 0.0154(6) 0.0162(6) -0.0036(5) 0.0044(5) -0.0031(5)

loop_
_atom_type_symbol
_atom_type_description
_atom_type_scat_dispersion_real
_atom_type_scat_dispersion_imag
_atom_type_scat_source
C C 0.0033 0.0016 'International Tables Vol C Tables 4.2.6.8 and 6.1.1.4'
N N 0.0061 0.0033 'International Tables Vol C Tables 4.2.6.8 and 6.1.1.4'
B B 0.0013 0.0007 'International Tables Vol C Tables 4.2.6.8 and 6.1.1.4'
O O 0.0106 0.0060 'International Tables Vol C Tables 4.2.6.8 and 6.1.1.4'
H H 0.0000 0.0000 'International Tables Vol C Tables 4.2.6.8 and 6.1.1.4'

loop_
_geom_angle_atom_site_label_1
_geom_angle_atom_site_label_2
_geom_angle_atom_site_label_3
_geom_angle
N2 C1 N3 120.28(11)
N2 C1 N1 119.95(11)
N3 C1 N1 119.77(11)
C1 N1 C2 122.14(10)
C1 N1 C3 121.58(10)
C2 N1 C3 115.99(10)
N1 C2 H2A 109.5
N1 C2 H2B 109.5
H2A C2 H2B 109.5
N1 C2 H2C 109.5
H2A C2 H2C 109.5
H2B C2 H2C 109.5
N1 C3 H3A 109.5
N1 C3 H3B 109.5
H3A C3 H3B 109.5
N1 C3 H3C 109.5
H3A C3 H3C 109.5
H3B C3 H3C 109.5
C1 N2 C4 121.38(11)
C1 N2 C5 119.05(10)
C4 N2 C5 116.61(10)
N2 C4 H4A 109.5
N2 C4 H4B 109.5
H4A C4 H4B 109.5
N2 C4 H4C 109.5
H4A C4 H4C 109.5
H4B C4 H4C 109.5
N2 C5 C6 107.98(10)
N2 C5 H5A 110.1
C6 C5 H5A 110.1
N2 C5 H5B 110.1
C6 C5 H5B 110.1
H5A C5 H5B 108.4
C7 C6 C5 107.87(10)
C7 C6 H6A 110.1
C5 C6 H6A 110.1
C7 C6 H6B 110.1
C5 C6 H6B 110.1
H6A C6 H6B 108.4
N3 C7 C6 111.95(10)
N3 C7 H7A 109.2
C6 C7 H7A 109.2
N3 C7 H7B 109.2
C6 C7 H7B 109.2
H7A C7 H7B 107.9
C1 N3 C8 121.44(10)
C1 N3 C7 122.99(10)
C8 N3 C7 114.86(10)
N3 C8 C9 112.35(10)
N3 C8 H8A 109.1
C9 C8 H8A 109.1
N3 C8 H8B 109.1
C9 C8 H8B 109.1
H8A C8 H8B 107.9
O1 C9 O2 125.47(12)
O1 C9 C8 124.41(11)
O2 C9 C8 110.12(10)
C9 O2 C10 116.21(10)
O2 C10 C11 110.74(11)
O2 C10 H10A 109.5
C11 C10 H10A 109.5
O2 C10 H10B 109.5
C11 C10 H10B 109.5
H10A C10 H10B 108.1
C10 C11 H11A 109.5
C10 C11 H11B 109.5
H11A C11 H11B 109.5
C10 C11 H11C 109.5
H11A C11 H11C 109.5
H11B C11 H11C 109.5
C30 B1 C24 113.19(10)
C30 B1 C12 102.64(10)
C24 B1 C12 113.30(10)
C30 B1 C18 112.26(10)
C24 B1 C18 103.73(10)
C12 B1 C18 112.05(10)
C17 C12 C13 115.10(11)
C17 C12 B1 121.63(11)
C13 C12 B1 122.81(11)
C14 C13 C12 122.71(12)
C14 C13 H13A 118.6
C12 C13 H13A 118.6
C15 C14 C13 120.37(12)
C15 C14 H14A 119.8
C13 C14 H14A 119.8
C14 C15 C16 118.71(12)
C14 C15 H15A 120.6
C16 C15 H15A 120.6
C15 C16 C17 120.19(12)
C15 C16 H16A 119.9
C17 C16 H16A 119.9
C16 C17 C12 122.90(12)
C16 C17 H17A 118.5
C12 C17 H17A 118.5
C19 C18 C23 115.32(11)
C19 C18 B1 122.21(11)
C23 C18 B1 122.14(11)
C20 C19 C18 122.69(12)
C20 C19 H19A 118.7
C18 C19 H19A 118.7
C21 C20 C19 120.34(12)
C21 C20 H20A 119.8
C19 C20 H20A 119.8
C22 C21 C20 118.68(12)
C22 C21 H21A 120.7
C20 C21 H21A 120.7
C21 C22 C23 120.29(12)
C21 C22 H22A 119.9
C23 C22 H22A 119.9
C22 C23 C18 122.68(12)
C22 C23 H23A 118.7
C18 C23 H23A 118.7
C25 C24 C29 115.13(12)
C25 C24 B1 122.68(11)
C29 C24 B1 121.83(11)
C26 C25 C24 122.77(12)
C26 C25 H25A 118.6
C24 C25 H25A 118.6
C27 C26 C25 120.33(13)
C27 C26 H26A 119.8
C25 C26 H26A 119.8
C26 C27 C28 118.76(12)
C26 C27 H27A 120.6
C28 C27 H27A 120.6
C27 C28 C29 120.18(13)
C27 C28 H28A 119.9
C29 C28 H28A 119.9
C28 C29 C24 122.80(13)
C28 C29 H29A 118.6
C24 C29 H29A 118.6
C31 C30 C35 115.31(12)
C31 C30 B1 123.30(11)
C35 C30 B1 120.91(11)
C32 C31 C30 122.73(13)
C32 C31 H31A 118.6
C30 C31 H31A 118.6
C33 C32 C31 120.05(13)
C33 C32 H32A 120.0
C31 C32 H32A 120.0
C32 C33 C34 118.95(13)
C32 C33 H33A 120.5
C34 C33 H33A 120.5
C35 C34 C33 120.29(13)
C35 C34 H34A 119.9
C33 C34 H34A 119.9
C34 C35 C30 122.65(12)
C34 C35 H35A 118.7
C30 C35 H35A 118.7

loop_
_geom_bond_atom_site_label_1
_geom_bond_atom_site_label_2
_geom_bond_distance
C1 N2 1.3335(16)
C1 N3 1.3427(16)
C1 N1 1.3552(16)
N1 C2 1.4584(16)
N1 C3 1.4604(16)
C2 H2A 0.9800
C2 H2B 0.9800
C2 H2C 0.9800
C3 H3A 0.9800
C3 H3B 0.9800
C3 H3C 0.9800
N2 C4 1.4672(16)
N2 C5 1.4732(16)
C4 H4A 0.9800
C4 H4B 0.9800
C4 H4C 0.9800
C5 C6 1.5123(18)
C5 H5A 0.9900
C5 H5B 0.9900
C6 C7 1.5091(18)
C6 H6A 0.9900
C6 H6B 0.9900
C7 N3 1.4779(16)
C7 H7A 0.9900
C7 H7B 0.9900
N3 C8 1.4592(15)
C8 C9 1.5231(18)
C8 H8A 0.9900
C8 H8B 0.9900
C9 O1 1.2058(16)
C9 O2 1.3326(15)
O2 C10 1.4669(16)
C10 C11 1.5017(19)
C10 H10A 0.9900
C10 H10B 0.9900
C11 H11A 0.9800
C11 H11B 0.9800
C11 H11C 0.9800
B1 C30 1.6383(18)
B1 C24 1.6422(18)
B1 C12 1.6436(18)
B1 C18 1.6449(18)
C12 C17 1.4023(17)
C12 C13 1.4047(17)
C13 C14 1.3921(18)
C13 H13A 0.9500
C14 C15 1.3851(19)
C14 H14A 0.9500
C15 C16 1.3886(18)
C15 H15A 0.9500
C16 C17 1.3914(17)
C16 H16A 0.9500
C17 H17A 0.9500
C18 C19 1.4005(18)
C18 C23 1.4040(18)
C19 C20 1.3923(18)
C19 H19A 0.9500
C20 C21 1.3872(19)
C20 H20A 0.9500
C21 C22 1.3869(19)
C21 H21A 0.9500
C22 C23 1.3916(18)
C22 H22A 0.9500
C23 H23A 0.9500
C24 C25 1.4028(18)
C24 C29 1.4052(18)
C25 C26 1.3940(19)
C25 H25A 0.9500
C26 C27 1.386(2)
C26 H26A 0.9500
C27 C28 1.388(2)
C27 H27A 0.9500
C28 C29 1.3939(19)
C28 H28A 0.9500
C29 H29A 0.9500
C30 C31 1.4010(18)
C30 C35 1.4033(18)
C31 C32 1.3934(19)
C31 H31A 0.9500
C32 C33 1.383(2)
C32 H32A 0.9500
C33 C34 1.387(2)
C33 H33A 0.9500
C34 C35 1.3868(19)
C34 H34A 0.9500
C35 H35A 0.9500

loop_
_geom_hbond_atom_site_label_D
_geom_hbond_atom_site_label_H
_geom_hbond_atom_site_label_A
_geom_hbond_site_symmetry_A
_geom_hbond_distance_DH
_geom_hbond_distance_HA
_geom_hbond_distance_DA
_geom_hbond_angle_DHA
_geom_hbond_publ_flag
C10 H10B O1 2_545 0.99 2.44 3.397(2) 163 y

loop_
_geom_torsion_atom_site_label_1
_geom_torsion_atom_site_label_2
_geom_torsion_atom_site_label_3
_geom_torsion_atom_site_label_4
_geom_torsion
N2 C1 N1 C2 131.82(12)
N3 C1 N1 C2 -48.86(17)
N2 C1 N1 C3 -41.71(17)
N3 C1 N1 C3 137.61(12)
N3 C1 N2 C4 151.00(12)
N1 C1 N2 C4 -29.68(17)
N3 C1 N2 C5 -8.90(17)
N1 C1 N2 C5 170.42(11)
C1 N2 C5 C6 46.02(15)
C4 N2 C5 C6 -114.81(12)
N2 C5 C6 C7 -61.58(13)
C5 C6 C7 N3 43.84(15)
N2 C1 N3 C8 158.29(11)
N1 C1 N3 C8 -21.04(17)
N2 C1 N3 C7 -11.55(18)
N1 C1 N3 C7 169.12(11)
C6 C7 N3 C1 -8.01(17)
C6 C7 N3 C8 -178.46(11)
C1 N3 C8 C9 108.96(13)
C7 N3 C8 C9 -80.43(13)
N3 C8 C9 O1 17.68(18)
N3 C8 C9 O2 -162.04(10)
O1 C9 O2 C10 1.81(19)
C8 C9 O2 C10 -178.48(10)
C9 O2 C10 C11 88.51(14)
C30 B1 C12 C17 -84.93(13)
C24 B1 C12 C17 152.66(11)
C18 B1 C12 C17 35.71(16)
C30 B1 C12 C13 86.92(14)
C24 B1 C12 C13 -35.48(16)
C18 B1 C12 C13 -152.44(11)
C17 C12 C13 C14 -1.62(18)
B1 C12 C13 C14 -173.97(12)
C12 C13 C14 C15 1.1(2)
C13 C14 C15 C16 0.21(19)
C14 C15 C16 C17 -0.78(19)
C15 C16 C17 C12 0.13(19)
C13 C12 C17 C16 1.04(18)
B1 C12 C17 C16 173.48(11)
C30 B1 C18 C19 152.49(11)
C24 B1 C18 C19 -84.97(13)
C12 B1 C18 C19 37.60(16)
C30 B1 C18 C23 -34.35(16)
C24 B1 C18 C23 88.19(13)
C12 B1 C18 C23 -149.24(11)
C23 C18 C19 C20 0.44(18)
B1 C18 C19 C20 174.04(12)
C18 C19 C20 C21 -0.5(2)
C19 C20 C21 C22 0.17(19)
C20 C21 C22 C23 0.09(19)
C21 C22 C23 C18 -0.1(2)
C19 C18 C23 C22 -0.17(18)
B1 C18 C23 C22 -173.77(12)
C30 B1 C24 C25 -146.70(11)
C12 B1 C24 C25 -30.36(16)
C18 B1 C24 C25 91.38(13)
C30 B1 C24 C29 40.54(16)
C12 B1 C24 C29 156.87(11)
C18 B1 C24 C29 -81.39(13)
C29 C24 C25 C26 -1.56(18)
B1 C24 C25 C26 -174.78(11)
C24 C25 C26 C27 0.92(19)
C25 C26 C27 C28 0.51(19)
C26 C27 C28 C29 -1.2(2)
C27 C28 C29 C24 0.5(2)
C25 C24 C29 C28 0.87(18)
B1 C24 C29 C28 174.15(11)
C24 B1 C30 C31 30.10(16)
C12 B1 C30 C31 -92.38(13)
C18 B1 C30 C31 147.12(11)
C24 B1 C30 C35 -158.21(11)
C12 B1 C30 C35 79.31(13)
C18 B1 C30 C35 -41.18(15)
C35 C30 C31 C32 0.13(18)
B1 C30 C31 C32 172.25(12)
C30 C31 C32 C33 -1.0(2)
C31 C32 C33 C34 1.1(2)
C32 C33 C34 C35 -0.39(19)
C33 C34 C35 C30 -0.5(2)
C31 C30 C35 C34 0.65(18)
B1 C30 C35 C34 -171.68(12)

loop_
_cod_related_entry_id
_cod_related_entry_database
_cod_related_entry_code
1 ChemSpider 30657888
